data_4135475
loop_
_publ_author_name
'Ito, Tsubasa'
'Harada, Shingo'
'Homma, Haruka'
'Takenaka, Hiroki'
'Hirose, Shumpei'
'Nemoto, Tetsuhiro'

_publ_section_title
;
 Asymmetric Intramolecular Dearomatization of Nonactivated Arenes with
 Ynamides for Rapid Assembly of Fused Ring System under Silver Catalysis
;
_journal_name_full 'Journal of the American Chemical Society'
_journal_paper_doi 10.1021/jacs.0c10682
_journal_year 2020
_chemical_absolute_configuration 'CHOOSE rm ad rmad syn or unk'
_chemical_formula_moiety 'C21 H15 Br2 N O3 S'
_chemical_formula_sum 'C21 H15 Br2 N O3 S'
_chemical_formula_weight 521.22
_space_group_crystal_system orthorhombic
_space_group_IT_number 19
_space_group_name_Hall 'P 2ac 2ab'
_space_group_name_H-M_alt 'P 21 21 21'
_atom_sites_solution_hydrogens geom
_atom_sites_solution_primary direct
_atom_sites_solution_secondary difmap
_cell_angle_alpha 90.0000
_cell_angle_beta 90.0000
_cell_angle_gamma 90.0000
_cell_formula_units_Z 4
_cell_length_a 6.75499(15)
_cell_length_b 10.0036(2)
_cell_length_c 28.9000(7)
_cell_measurement_reflns_used 17170
_cell_measurement_temperature 93
_cell_measurement_theta_max 68.22
_cell_measurement_theta_min 3.06
_cell_volume 1952.89(8)
_computing_cell_refinement 'RAPID AUTO'
_computing_data_collection 'RAPID AUTO (Rigaku, ????)'
_computing_data_reduction 'RAPID AUTO'
_computing_molecular_graphics 'CrystalStructure 4.3'
_computing_publication_material 'CrystalStructure 4.3 (Rigaku, 2019)'
_computing_structure_refinement 'SHELXL97 (Sheldrick, 2008)'
_computing_structure_solution 'SIR2014 (Burla, et al., 2014)'
_diffrn_ambient_temperature 93
_diffrn_detector_area_resol_mean 10.000
_diffrn_measured_fraction_theta_full 1.000
_diffrn_measured_fraction_theta_max 1.000
_diffrn_measurement_device_type 'Rigaku R-AXIS RAPID'
_diffrn_measurement_method \w
_diffrn_radiation_type 'Cu K\a'
_diffrn_radiation_wavelength 1.54187
_diffrn_reflns_av_R_equivalents 0.0475
_diffrn_reflns_av_unetI/netI 0.0317
_diffrn_reflns_Laue_measured_fraction_full 0.000
_diffrn_reflns_Laue_measured_fraction_max 0.000
_diffrn_reflns_limit_h_max 8
_diffrn_reflns_limit_h_min -8
_diffrn_reflns_limit_k_max 11
_diffrn_reflns_limit_k_min -12
_diffrn_reflns_limit_l_max 34
_diffrn_reflns_limit_l_min -34
_diffrn_reflns_number 22758
_diffrn_reflns_point_group_measured_fraction_full 0.000
_diffrn_reflns_point_group_measured_fraction_max 0.000
_diffrn_reflns_theta_full 68.230
_diffrn_reflns_theta_max 68.230
_diffrn_reflns_theta_min 3.058
_diffrn_standards_number 0
_exptl_absorpt_coefficient_mu 6.466
_exptl_absorpt_correction_T_max 0.524
_exptl_absorpt_correction_T_min 0.381
_exptl_absorpt_correction_type multi-scan
_exptl_absorpt_process_details 'ABSCOR (Rigaku, 1995)'
_exptl_crystal_colour colorless
_exptl_crystal_density_diffrn 1.773
_exptl_crystal_density_method 'not measured'
_exptl_crystal_description block
_exptl_crystal_F_000 1032.00
_exptl_crystal_size_max 0.200
_exptl_crystal_size_mid 0.200
_exptl_crystal_size_min 0.100
_refine_diff_density_max 0.75
_refine_diff_density_min -0.24
_refine_ls_abs_structure_details 'Flack, H. D. (1983), Acta Cryst. A39, 876-881.  1483 Friedel Pairs'
_refine_ls_abs_structure_Flack -0.014(16)
_refine_ls_extinction_method none
_refine_ls_goodness_of_fit_ref 1.065
_refine_ls_hydrogen_treatment constr
_refine_ls_number_parameters 253
_refine_ls_number_reflns 3571
_refine_ls_number_restraints 0
_refine_ls_R_factor_all 0.0246
_refine_ls_R_factor_gt 0.0237
_refine_ls_shift/su_max 0.001
_refine_ls_structure_factor_coef Fsqd
_refine_ls_weighting_details 'w = 1/[\s^2^(Fo^2^)+(0.0281P)^2^+0.6204P] where P=(Fo^2^+2Fc^2^)/3'
_refine_ls_weighting_scheme calc
_refine_ls_wR_factor_gt 0.0575
_refine_ls_wR_factor_ref 0.0579
_reflns_number_gt 3487
_reflns_number_total 3571
_reflns_threshold_expression F^2^>2.0\s(F^2^)
_cod_data_source_file ja0c10682_si_002.cif
_cod_data_source_block 20200304ito
_cod_database_code 4135475

loop_
_space_group_symop_id
_space_group_symop_operation_xyz
1 +X,+Y,+Z
2 1/2-X,-Y,1/2+Z
3 1/2+X,1/2-Y,-Z
4 -X,1/2+Y,1/2-Z

loop_
_atom_site_label
_atom_site_type_symbol
_atom_site_fract_x
_atom_site_fract_y
_atom_site_fract_z
_atom_site_U_iso_or_equiv
_atom_site_adp_type
_atom_site_occupancy
_atom_site_symmetry_multiplicity
_atom_site_calc_flag
_atom_site_refinement_flags
_atom_site_disorder_assembly
_atom_site_disorder_group
Br1 Br 0.37893(5) 0.07765(3) 0.109144(10) 0.02847(9) Uani 1 1 d . . .
Br2 Br 1.15775(5) -0.20483(3) 0.463424(11) 0.03111(9) Uani 1 1 d . . .
S1 S 0.90752(9) 0.39937(6) 0.25484(2) 0.01693(14) Uani 1 1 d . . .
O1 O 1.0915(3) 0.42967(18) 0.23237(6) 0.0202(4) Uani 1 1 d . . .
O2 O 0.6589(3) 0.26636(19) 0.32884(6) 0.0235(4) Uani 1 1 d . . .
O4 O 0.7883(3) 0.50444(19) 0.27324(6) 0.0211(4) Uani 1 1 d . . .
N22 N 0.9708(3) 0.2983(2) 0.29821(7) 0.0175(5) Uani 1 1 d . . .
C1 C 0.4450(4) 0.2592(3) 0.18350(9) 0.0195(6) Uani 1 1 d . . .
H1 H 0.3067 0.2754 0.1814 0.023 Uiso 1 1 calc R . .
C2 C 1.2936(4) 0.0680(3) 0.35735(9) 0.0185(6) Uani 1 1 d . . .
H2 H 1.4121 0.0695 0.3397 0.022 Uiso 1 1 calc R . .
C3 C 1.2891(4) -0.0239(3) 0.39597(9) 0.0191(6) Uani 1 1 d . . .
H3 H 1.4126 -0.0472 0.4094 0.023 Uiso 1 1 calc R . .
C5 C 0.8374(4) 0.2489(3) 0.33043(9) 0.0195(6) Uani 1 1 d . . .
C6 C 1.1512(4) 0.1505(2) 0.34376(8) 0.0160(5) Uani 1 1 d . . .
C7 C 0.9698(4) 0.2615(3) 0.41031(9) 0.0211(6) Uani 1 1 d . . .
C8 C 0.7601(4) 0.3021(3) 0.21754(9) 0.0172(5) Uani 1 1 d . . .
C9 C 1.1260(4) -0.0794(3) 0.41459(9) 0.0214(6) Uani 1 1 d . . .
C10 C 1.1733(4) 0.2456(3) 0.30338(9) 0.0169(5) Uani 1 1 d . . .
H10A H 1.2687 0.3178 0.3105 0.020 Uiso 1 1 calc R . .
H10B H 1.2168 0.1980 0.2751 0.020 Uiso 1 1 calc R . .
C11 C 0.7363(4) 0.1393(3) 0.15704(10) 0.0221(6) Uani 1 1 d . . .
H11 H 0.7952 0.0744 0.1374 0.027 Uiso 1 1 calc R . .
C12 C 0.8065(5) 0.2749(3) 0.43906(10) 0.0301(7) Uani 1 1 d . . .
H12 H 0.6899 0.2247 0.4331 0.036 Uiso 1 1 calc R . .
C13 C 1.1411(5) 0.3327(3) 0.41976(9) 0.0256(6) Uani 1 1 d . . .
H13 H 1.2542 0.3225 0.4005 0.031 Uiso 1 1 calc R . .
C14 C 0.5346(4) 0.1660(3) 0.15439(10) 0.0198(6) Uani 1 1 d . . .
C15 C 0.9252(4) -0.0644(3) 0.39847(9) 0.0219(6) Uani 1 1 d . . .
H15 H 0.8372 -0.1363 0.4045 0.026 Uiso 1 1 calc R . .
C16 C 1.1473(5) 0.4196(3) 0.45760(10) 0.0342(7) Uani 1 1 d . . .
H16 H 1.2642 0.4691 0.4639 0.041 Uiso 1 1 calc R . .
C17 C 0.5570(4) 0.3271(3) 0.21515(9) 0.0179(6) Uani 1 1 d . . .
H17 H 0.4974 0.3904 0.2353 0.022 Uiso 1 1 calc R . .
C18 C 0.9543(4) 0.1715(3) 0.36694(9) 0.0173(6) Uani 1 1 d . . .
C19 C 0.8513(4) 0.0397(3) 0.37609(9) 0.0246(6) Uani 1 1 d . . .
H19 H 0.7202 0.0308 0.3646 0.030 Uiso 1 1 calc R . .
C20 C 0.9849(6) 0.4334(3) 0.48552(11) 0.0405(9) Uani 1 1 d . . .
H20 H 0.9897 0.4926 0.5112 0.049 Uiso 1 1 calc R . .
C21 C 0.8131(6) 0.3616(3) 0.47662(11) 0.0395(9) Uani 1 1 d . . .
H21 H 0.7007 0.3717 0.4961 0.047 Uiso 1 1 calc R . .
C23 C 0.8489(4) 0.2082(3) 0.18862(9) 0.0198(6) Uani 1 1 d . . .
H23 H 0.9872 0.1919 0.1907 0.024 Uiso 1 1 calc R . .

loop_
_atom_site_aniso_label
_atom_site_aniso_U_11
_atom_site_aniso_U_22
_atom_site_aniso_U_33
_atom_site_aniso_U_23
_atom_site_aniso_U_13
_atom_site_aniso_U_12
Br1 0.02806(17) 0.03051(17) 0.02685(15) -0.00498(13) -0.00459(13) -0.00785(14)
Br2 0.03311(19) 0.02817(17) 0.03205(17) 0.01326(13) -0.00350(14) -0.00239(14)
S1 0.0156(3) 0.0166(3) 0.0187(3) 0.0023(3) -0.0005(2) -0.0008(2)
O1 0.0176(10) 0.0231(10) 0.0198(9) 0.0046(8) -0.0011(7) -0.0046(9)
O2 0.0119(10) 0.0284(11) 0.0302(10) 0.0072(9) 0.0001(8) 0.0019(8)
O4 0.0234(11) 0.0173(10) 0.0226(9) -0.0001(8) -0.0017(8) -0.0001(8)
N22 0.0138(11) 0.0190(12) 0.0197(11) 0.0034(10) 0.0010(9) -0.0006(10)
C1 0.0153(13) 0.0217(15) 0.0215(14) 0.0052(12) 0.0013(10) -0.0030(11)
C2 0.0168(13) 0.0190(14) 0.0197(13) -0.0011(11) 0.0001(10) 0.0014(11)
C3 0.0183(13) 0.0187(14) 0.0203(13) -0.0003(12) -0.0035(11) 0.0023(11)
C5 0.0199(15) 0.0164(14) 0.0222(13) -0.0003(11) 0.0011(11) -0.0022(11)
C6 0.0159(13) 0.0153(13) 0.0167(12) -0.0023(10) 0.0006(11) -0.0056(11)
C7 0.0260(15) 0.0192(15) 0.0180(13) 0.0027(12) 0.0024(11) 0.0054(12)
C8 0.0176(14) 0.0154(14) 0.0186(13) 0.0022(11) -0.0010(10) -0.0016(12)
C9 0.0247(14) 0.0200(14) 0.0194(12) 0.0019(11) -0.0033(11) -0.0005(13)
C10 0.0123(13) 0.0192(14) 0.0192(12) 0.0020(11) -0.0007(10) 0.0011(11)
C11 0.0261(16) 0.0166(15) 0.0237(14) -0.0023(12) 0.0026(12) 0.0024(12)
C12 0.0322(18) 0.0328(18) 0.0253(15) 0.0082(13) 0.0070(12) 0.0090(14)
C13 0.0304(17) 0.0213(15) 0.0253(14) 0.0000(11) -0.0011(13) 0.0046(13)
C14 0.0218(15) 0.0182(15) 0.0194(14) 0.0030(11) -0.0041(11) -0.0043(12)
C15 0.0204(14) 0.0197(15) 0.0257(14) 0.0030(12) -0.0002(11) -0.0049(12)
C16 0.050(2) 0.0212(15) 0.0308(15) -0.0036(13) -0.0037(15) 0.0046(17)
C17 0.0161(14) 0.0196(15) 0.0181(13) 0.0028(11) 0.0045(10) -0.0012(11)
C18 0.0125(13) 0.0193(15) 0.0200(14) 0.0020(11) 0.0022(10) -0.0011(11)
C19 0.0140(14) 0.0279(16) 0.0321(15) 0.0025(12) -0.0001(12) -0.0042(12)
C20 0.073(3) 0.0293(19) 0.0191(15) -0.0005(14) 0.0024(15) 0.0143(19)
C21 0.055(2) 0.040(2) 0.0234(15) 0.0067(14) 0.0148(16) 0.0214(18)
C23 0.0162(14) 0.0197(14) 0.0235(13) 0.0037(11) 0.0006(11) 0.0011(13)

loop_
_atom_type_symbol
_atom_type_description
_atom_type_scat_dispersion_real
_atom_type_scat_dispersion_imag
_atom_type_scat_source
C C 0.0181 0.0091
;
International Tables for Crystallography
(Vol. C, Tables 4.2.6.8 and 6.1.1.4)
;
H H 0.0000 0.0000
;
International Tables for Crystallography
(Vol. C, Table 6.1.1.4)
;
Br Br -0.6763 1.2805
;
International Tables for Crystallography
(Vol. C, Tables 4.2.6.8 and 6.1.1.4)
;
O O 0.0492 0.0322
;
International Tables for Crystallography
(Vol. C, Tables 4.2.6.8 and 6.1.1.4)
;
N N 0.0311 0.0180
;
International Tables for Crystallography
(Vol. C, Tables 4.2.6.8 and 6.1.1.4)
;
S S 0.3331 0.5567
;
International Tables for Crystallography
(Vol. C, Tables 4.2.6.8 and 6.1.1.4)
;

loop_
_geom_angle_atom_site_label_1
_geom_angle_atom_site_label_2
_geom_angle_atom_site_label_3
_geom_angle
_geom_angle_site_symmetry_1
_geom_angle_site_symmetry_3
_geom_angle_publ_flag
O4 S1 O1 120.14(12) . . ?
O4 S1 N22 108.15(11) . . ?
O1 S1 N22 104.26(11) . . ?
O4 S1 C8 108.41(12) . . ?
O1 S1 C8 109.26(12) . . ?
N22 S1 C8 105.68(12) . . ?
C5 N22 C10 114.1(2) . . ?
C5 N22 S1 123.67(19) . . ?
C10 N22 S1 122.13(17) . . ?
C17 C1 C14 119.7(3) . . ?
C17 C1 H1 120.2 . . ?
C14 C1 H1 120.2 . . ?
C6 C2 C3 127.5(3) . . ?
C6 C2 H2 116.3 . . ?
C3 C2 H2 116.3 . . ?
C9 C3 C2 126.0(3) . . ?
C9 C3 H3 117.0 . . ?
C2 C3 H3 117.0 . . ?
O2 C5 N22 124.5(2) . . ?
O2 C5 C18 127.5(2) . . ?
N22 C5 C18 108.0(2) . . ?
C2 C6 C18 126.6(2) . . ?
C2 C6 C10 123.2(2) . . ?
C18 C6 C10 110.1(2) . . ?
C13 C7 C12 119.7(3) . . ?
C13 C7 C18 121.0(2) . . ?
C12 C7 C18 119.2(3) . . ?
C23 C8 C17 121.0(3) . . ?
C23 C8 S1 119.7(2) . . ?
C17 C8 S1 119.1(2) . . ?
C3 C9 C15 126.7(2) . . ?
C3 C9 Br2 118.5(2) . . ?
C15 C9 Br2 114.5(2) . . ?
N22 C10 C6 102.2(2) . . ?
N22 C10 H10A 111.3 . . ?
C6 C10 H10A 111.3 . . ?
N22 C10 H10B 111.3 . . ?
C6 C10 H10B 111.3 . . ?
H10A C10 H10B 109.2 . . ?
C23 C11 C14 118.9(3) . . ?
C23 C11 H11 120.6 . . ?
C14 C11 H11 120.6 . . ?
C7 C12 C21 120.1(3) . . ?
C7 C12 H12 119.9 . . ?
C21 C12 H12 119.9 . . ?
C7 C13 C16 119.9(3) . . ?
C7 C13 H13 120.0 . . ?
C16 C13 H13 120.0 . . ?
C11 C14 C1 121.4(3) . . ?
C11 C14 Br1 119.4(2) . . ?
C1 C14 Br1 119.1(2) . . ?
C19 C15 C9 126.5(3) . . ?
C19 C15 H15 116.7 . . ?
C9 C15 H15 116.7 . . ?
C20 C16 C13 120.0(3) . . ?
C20 C16 H16 120.0 . . ?
C13 C16 H16 120.0 . . ?
C1 C17 C8 119.2(3) . . ?
C1 C17 H17 120.4 . . ?
C8 C17 H17 120.4 . . ?
C6 C18 C19 111.2(2) . . ?
C6 C18 C5 102.7(2) . . ?
C19 C18 C5 108.9(2) . . ?
C6 C18 C7 112.5(2) . . ?
C19 C18 C7 113.4(2) . . ?
C5 C18 C7 107.4(2) . . ?
C15 C19 C18 126.6(3) . . ?
C15 C19 H19 116.7 . . ?
C18 C19 H19 116.7 . . ?
C16 C20 C21 120.6(3) . . ?
C16 C20 H20 119.7 . . ?
C21 C20 H20 119.7 . . ?
C20 C21 C12 119.6(3) . . ?
C20 C21 H21 120.2 . . ?
C12 C21 H21 120.2 . . ?
C11 C23 C8 119.9(3) . . ?
C11 C23 H23 120.1 . . ?
C8 C23 H23 120.1 . . ?

loop_
_geom_bond_atom_site_label_1
_geom_bond_atom_site_label_2
_geom_bond_distance
_geom_bond_site_symmetry_2
_geom_bond_publ_flag
Br1 C14 1.896(3) . ?
Br2 C9 1.900(3) . ?
S1 O4 1.4272(19) . ?
S1 O1 1.4346(18) . ?
S1 N22 1.666(2) . ?
S1 C8 1.761(3) . ?
O2 C5 1.219(3) . ?
N22 C5 1.387(3) . ?
N22 C10 1.473(3) . ?
C1 C17 1.368(4) . ?
C1 C14 1.394(4) . ?
C1 H1 0.9500 . ?
C2 C6 1.327(4) . ?
C2 C3 1.446(4) . ?
C2 H2 0.9500 . ?
C3 C9 1.346(4) . ?
C3 H3 0.9500 . ?
C5 C18 1.529(4) . ?
C6 C18 1.504(4) . ?
C6 C10 1.513(3) . ?
C7 C13 1.386(4) . ?
C7 C12 1.388(4) . ?
C7 C18 1.547(4) . ?
C8 C23 1.393(4) . ?
C8 C17 1.396(4) . ?
C9 C15 1.442(4) . ?
C10 H10A 0.9900 . ?
C10 H10B 0.9900 . ?
C11 C23 1.374(4) . ?
C11 C14 1.390(4) . ?
C11 H11 0.9500 . ?
C12 C21 1.390(4) . ?
C12 H12 0.9500 . ?
C13 C16 1.398(4) . ?
C13 H13 0.9500 . ?
C15 C19 1.324(4) . ?
C15 H15 0.9500 . ?
C16 C20 1.369(5) . ?
C16 H16 0.9500 . ?
C17 H17 0.9500 . ?
C18 C19 1.514(4) . ?
C19 H19 0.9500 . ?
C20 C21 1.389(5) . ?
C20 H20 0.9500 . ?
C21 H21 0.9500 . ?
C23 H23 0.9500 . ?

loop_
_geom_torsion_atom_site_label_1
_geom_torsion_atom_site_label_2
_geom_torsion_atom_site_label_3
_geom_torsion_atom_site_label_4
_geom_torsion
_geom_torsion_site_symmetry_1
_geom_torsion_site_symmetry_2
_geom_torsion_site_symmetry_3
_geom_torsion_site_symmetry_4
_geom_torsion_publ_flag
O4 S1 N22 C5 48.2(2) . . . . ?
O1 S1 N22 C5 177.1(2) . . . . ?
C8 S1 N22 C5 -67.8(2) . . . . ?
O4 S1 N22 C10 -136.5(2) . . . . ?
O1 S1 N22 C10 -7.6(2) . . . . ?
C8 S1 N22 C10 107.5(2) . . . . ?
C6 C2 C3 C9 26.1(5) . . . . ?
C10 N22 C5 O2 -170.5(3) . . . . ?
S1 N22 C5 O2 5.2(4) . . . . ?
C10 N22 C5 C18 9.6(3) . . . . ?
S1 N22 C5 C18 -174.76(18) . . . . ?
C3 C2 C6 C18 2.9(5) . . . . ?
C3 C2 C6 C10 178.4(2) . . . . ?
O4 S1 C8 C23 168.3(2) . . . . ?
O1 S1 C8 C23 35.7(3) . . . . ?
N22 S1 C8 C23 -76.0(2) . . . . ?
O4 S1 C8 C17 -7.3(3) . . . . ?
O1 S1 C8 C17 -139.9(2) . . . . ?
N22 S1 C8 C17 108.5(2) . . . . ?
C2 C3 C9 C15 3.5(5) . . . . ?
C2 C3 C9 Br2 176.9(2) . . . . ?
C5 N22 C10 C6 1.2(3) . . . . ?
S1 N22 C10 C6 -174.48(17) . . . . ?
C2 C6 C10 N22 172.0(2) . . . . ?
C18 C6 C10 N22 -11.9(3) . . . . ?
C13 C7 C12 C21 1.4(4) . . . . ?
C18 C7 C12 C21 -176.1(3) . . . . ?
C12 C7 C13 C16 -1.3(4) . . . . ?
C18 C7 C13 C16 176.1(2) . . . . ?
C23 C11 C14 C1 -1.1(4) . . . . ?
C23 C11 C14 Br1 177.2(2) . . . . ?
C17 C1 C14 C11 0.6(4) . . . . ?
C17 C1 C14 Br1 -177.7(2) . . . . ?
C3 C9 C15 C19 -28.4(5) . . . . ?
Br2 C9 C15 C19 158.0(2) . . . . ?
C7 C13 C16 C20 0.6(4) . . . . ?
C14 C1 C17 C8 0.3(4) . . . . ?
C23 C8 C17 C1 -0.8(4) . . . . ?
S1 C8 C17 C1 174.7(2) . . . . ?
C2 C6 C18 C19 -50.5(4) . . . . ?
C10 C6 C18 C19 133.6(2) . . . . ?
C2 C6 C18 C5 -166.9(3) . . . . ?
C10 C6 C18 C5 17.2(3) . . . . ?
C2 C6 C18 C7 78.0(3) . . . . ?
C10 C6 C18 C7 -98.0(3) . . . . ?
O2 C5 C18 C6 164.0(3) . . . . ?
N22 C5 C18 C6 -16.0(3) . . . . ?
O2 C5 C18 C19 46.0(4) . . . . ?
N22 C5 C18 C19 -134.1(2) . . . . ?
O2 C5 C18 C7 -77.2(3) . . . . ?
N22 C5 C18 C7 102.8(2) . . . . ?
C13 C7 C18 C6 11.5(4) . . . . ?
C12 C7 C18 C6 -171.0(2) . . . . ?
C13 C7 C18 C19 138.8(3) . . . . ?
C12 C7 C18 C19 -43.7(3) . . . . ?
C13 C7 C18 C5 -100.8(3) . . . . ?
C12 C7 C18 C5 76.7(3) . . . . ?
C9 C15 C19 C18 -7.0(5) . . . . ?
C6 C18 C19 C15 53.7(4) . . . . ?
C5 C18 C19 C15 166.3(3) . . . . ?
C7 C18 C19 C15 -74.2(4) . . . . ?
C13 C16 C20 C21 0.0(5) . . . . ?
C16 C20 C21 C12 0.1(5) . . . . ?
C7 C12 C21 C20 -0.8(5) . . . . ?
C14 C11 C23 C8 0.6(4) . . . . ?
C17 C8 C23 C11 0.3(4) . . . . ?
S1 C8 C23 C11 -175.1(2) . . . . ?
